data_1557569
loop_
_publ_author_name
'Mahmood, Zafar'
'Taddei, Maria'
'Rehmat, Noreen'
'Bussotti, Laura'
'Doria, Sandra'
'Guan, Qinglin'
'Ji, Shaomin'
'Zhao, Jianzhang'
'Di Donato, Mariangela'
'Huo, Yanping'
'Xing, Yong Heng'

_publ_section_title
;
 Color-Tunable Delayed Fluorescence and Efficient Spin--Orbit Charge
 Transfer Intersystem Crossing in Compact Carbazole-Anthracene-Bodipy
 Triads Employing the Sequential Electron Transfer Approach
;
_journal_name_full 'The Journal of Physical Chemistry C'
_journal_paper_doi 10.1021/acs.jpcc.9b11687
_journal_year 2020
_chemical_formula_sum 'C27 H23 B F2 N2'
_chemical_formula_weight 424.28
_space_group_crystal_system monoclinic
_space_group_IT_number 15
_space_group_name_Hall '-C 2yc'
_space_group_name_H-M_alt 'C 1 2/c 1'
_atom_sites_solution_hydrogens geom
_audit_creation_method SHELXL-2017/1
_cell_angle_alpha 90
_cell_angle_beta 97.143(2)
_cell_angle_gamma 90
_cell_formula_units_Z 4
_cell_length_a 14.7132(19)
_cell_length_b 20.895(3)
_cell_length_c 7.2659(9)
_cell_measurement_reflns_used 1737
_cell_measurement_temperature 296(2)
_cell_measurement_theta_max 25.16
_cell_measurement_theta_min 2.79
_cell_volume 2216.4(5)
_computing_structure_refinement 'SHELXL-2017/1 (Sheldrick, 2017)'
_diffrn_ambient_temperature 296(2)
_diffrn_measured_fraction_theta_full 1.000
_diffrn_measured_fraction_theta_max 0.980
_diffrn_measurement_device_type 'CCD area detector'
_diffrn_measurement_method 'phi and omega scans'
_diffrn_radiation_type MoK\a
_diffrn_radiation_wavelength 0.71073
_diffrn_reflns_av_R_equivalents 0.0219
_diffrn_reflns_av_unetI/netI 0.0278
_diffrn_reflns_Laue_measured_fraction_full 1.000
_diffrn_reflns_Laue_measured_fraction_max 0.980
_diffrn_reflns_limit_h_max 19
_diffrn_reflns_limit_h_min -19
_diffrn_reflns_limit_k_max 27
_diffrn_reflns_limit_k_min -13
_diffrn_reflns_limit_l_max 9
_diffrn_reflns_limit_l_min -9
_diffrn_reflns_number 7034
_diffrn_reflns_point_group_measured_fraction_full 1.000
_diffrn_reflns_point_group_measured_fraction_max 0.980
_diffrn_reflns_theta_full 25.242
_diffrn_reflns_theta_max 28.339
_diffrn_reflns_theta_min 1.702
_diffrn_source 'fine-focus sealed tube'
_exptl_absorpt_coefficient_mu 0.085
_exptl_absorpt_correction_T_max 0.9723
_exptl_absorpt_correction_T_min 0.9553
_exptl_absorpt_correction_type multi-scan
_exptl_absorpt_process_details sadabs
_exptl_crystal_colour RED
_exptl_crystal_density_diffrn 1.271
_exptl_crystal_density_method 'not measured'
_exptl_crystal_description BLOCK
_exptl_crystal_F_000 888
_exptl_crystal_size_max 0.540
_exptl_crystal_size_mid 0.430
_exptl_crystal_size_min 0.330
_refine_diff_density_max 0.177
_refine_diff_density_min -0.264
_refine_diff_density_rms 0.031
_refine_ls_extinction_coef 0.0044(9)
_refine_ls_extinction_expression Fc^*^=kFc[1+0.001xFc^2^\l^3^/sin(2\q)]^-1/4^
_refine_ls_extinction_method 'SHELXL-2017/1 (Sheldrick 2017)'
_refine_ls_goodness_of_fit_ref 1.028
_refine_ls_hydrogen_treatment constr
_refine_ls_matrix_type full
_refine_ls_number_parameters 150
_refine_ls_number_reflns 2710
_refine_ls_number_restraints 0
_refine_ls_restrained_S_all 1.028
_refine_ls_R_factor_all 0.0946
_refine_ls_R_factor_gt 0.0523
_refine_ls_shift/su_max 0.000
_refine_ls_shift/su_mean 0.000
_refine_ls_structure_factor_coef Fsqd
_refine_ls_weighting_details 'w=1/[\s^2^(Fo^2^)+(0.0758P)^2^+0.6621P] where P=(Fo^2^+2Fc^2^)/3'
_refine_ls_weighting_scheme calc
_refine_ls_wR_factor_gt 0.1415
_refine_ls_wR_factor_ref 0.1704
_reflns_Friedel_coverage 0.000
_reflns_number_gt 1516
_reflns_number_total 2710
_reflns_threshold_expression 'I > 2\s(I)'
_cod_data_source_file jp9b11687_si_002.cif
_cod_data_source_block 1
_cod_original_sg_symbol_H-M 'C 2/c'
_cod_database_code 1557569
_shelx_shelxl_version_number 2017/1
_shelx_space_group_comment
;
The symmetry employed for this shelxl refinement is uniquely defined
by the following loop, which should always be used as a source of
symmetry information in preference to the above space-group names.
They are only intended as comments.
;
_shelx_estimated_absorpt_t_min 0.955
_shelx_estimated_absorpt_t_max 0.972

loop_
_space_group_symop_operation_xyz
'x, y, z'
'-x, y, -z+1/2'
'x+1/2, y+1/2, z'
'-x+1/2, y+1/2, -z+1/2'
'-x, -y, -z'
'x, -y, z-1/2'
'-x+1/2, -y+1/2, -z'
'x+1/2, -y+1/2, z-1/2'

loop_
_atom_site_label
_atom_site_type_symbol
_atom_site_fract_x
_atom_site_fract_y
_atom_site_fract_z
_atom_site_U_iso_or_equiv
_atom_site_adp_type
_atom_site_occupancy
_atom_site_site_symmetry_order
_atom_site_calc_flag
_atom_site_refinement_flags_posn
_atom_site_refinement_flags_adp
_atom_site_refinement_flags_occupancy
_atom_site_disorder_assembly
_atom_site_disorder_group
C1 C 0.500000 0.03200(13) 0.250000 0.0711(8) Uani 1 2 d S T P . .
H1 H 0.500002 -0.012505 0.249999 0.085 Uiso 1 2 calc R U P . .
C2 C 0.42396(12) 0.06401(9) 0.1622(3) 0.0603(5) Uani 1 1 d . . . . .
C3 C 0.34556(14) 0.03131(10) 0.0716(3) 0.0791(6) Uani 1 1 d . . . . .
H3 H 0.345133 -0.013188 0.068905 0.095 Uiso 1 1 calc R U . . .
C4 C 0.27229(14) 0.06373(10) -0.0100(3) 0.0792(6) Uani 1 1 d . . . . .
H4 H 0.221905 0.041369 -0.067345 0.095 Uiso 1 1 calc R U . . .
C5 C 0.27111(13) 0.13099(10) -0.0093(3) 0.0686(5) Uani 1 1 d . . . . .
H5 H 0.219920 0.152718 -0.065759 0.082 Uiso 1 1 calc R U . . .
C6 C 0.34405(11) 0.16442(9) 0.0730(2) 0.0570(5) Uani 1 1 d . . . . .
H6 H 0.342351 0.208906 0.071491 0.068 Uiso 1 1 calc R U . . .
C7 C 0.42331(10) 0.13260(8) 0.1619(2) 0.0490(4) Uani 1 1 d . . . . .
C8 C 0.500000 0.16563(10) 0.250000 0.0460(5) Uani 1 2 d S T P . .
C9 C 0.500000 0.23680(10) 0.250000 0.0482(5) Uani 1 2 d S T P . .
C10 C 0.54479(12) 0.26881(9) 0.1193(3) 0.0605(5) Uani 1 1 d . . . . .
C11 C 0.59419(14) 0.24595(12) -0.0248(3) 0.0785(6) Uani 1 1 d . . . . .
C12 C 0.61245(19) 0.17866(14) -0.0786(3) 0.0996(8) Uani 1 1 d . . . . .
H12A H 0.635928 0.178464 -0.196085 0.149 Uiso 1 1 calc R U . . .
H12B H 0.556547 0.154524 -0.088117 0.149 Uiso 1 1 calc R U . . .
H12C H 0.656623 0.159723 0.013865 0.149 Uiso 1 1 calc R U . . .
C13 C 0.6237(2) 0.29942(17) -0.1079(4) 0.1156(11) Uani 1 1 d . . . . .
H13 H 0.657985 0.299396 -0.207146 0.139 Uiso 1 1 calc R U . . .
C14 C 0.5949(2) 0.35359(16) -0.0223(5) 0.1107(10) Uani 1 1 d . . . . .
C15 C 0.6115(3) 0.42318(16) -0.0621(6) 0.1763(19) Uani 1 1 d . . . . .
H15A H 0.556186 0.447023 -0.056194 0.265 Uiso 1 1 calc R U . . .
H15B H 0.629965 0.427272 -0.183732 0.265 Uiso 1 1 calc R U . . .
H15C H 0.658973 0.439536 0.028293 0.265 Uiso 1 1 calc R U . . .
N1 N 0.54659(11) 0.33578(8) 0.1180(3) 0.0802(6) Uani 1 1 d . . . . .
F1 F 0.43567(9) 0.41735(7) 0.1473(3) 0.1505(9) Uani 1 1 d . . . . .
B1 B 0.500000 0.37915(16) 0.250000 0.0971(15) Uani 1 2 d S T P . .

loop_
_atom_site_aniso_label
_atom_site_aniso_U_11
_atom_site_aniso_U_22
_atom_site_aniso_U_33
_atom_site_aniso_U_23
_atom_site_aniso_U_13
_atom_site_aniso_U_12
C1 0.0678(17) 0.0434(13) 0.102(2) 0.000 0.0105(15) 0.000
C2 0.0552(10) 0.0508(10) 0.0757(12) -0.0029(8) 0.0113(9) -0.0065(8)
C3 0.0689(13) 0.0572(11) 0.1105(16) -0.0070(11) 0.0080(12) -0.0166(10)
C4 0.0583(12) 0.0737(14) 0.1025(16) -0.0046(12) -0.0019(11) -0.0212(10)
C5 0.0491(10) 0.0771(13) 0.0780(12) 0.0061(10) 0.0012(9) -0.0089(9)
C6 0.0495(9) 0.0566(10) 0.0651(11) 0.0062(8) 0.0081(8) -0.0048(8)
C7 0.0455(8) 0.0490(9) 0.0540(9) 0.0006(7) 0.0127(7) -0.0029(7)
C8 0.0433(11) 0.0453(12) 0.0510(12) 0.000 0.0119(9) 0.000
C9 0.0398(11) 0.0443(12) 0.0589(13) 0.000 -0.0005(10) 0.000
C10 0.0485(9) 0.0544(10) 0.0766(12) 0.0111(9) -0.0004(9) -0.0093(8)
C11 0.0659(12) 0.0994(17) 0.0712(12) 0.0145(12) 0.0122(10) -0.0197(11)
C12 0.1008(18) 0.123(2) 0.0830(15) -0.0183(15) 0.0422(14) -0.0094(16)
C13 0.104(2) 0.140(3) 0.1047(19) 0.037(2) 0.0201(16) -0.043(2)
C14 0.0889(18) 0.102(2) 0.135(2) 0.0582(19) -0.0114(17) -0.0401(16)
C15 0.163(3) 0.117(3) 0.235(4) 0.095(3) -0.028(3) -0.071(2)
N1 0.0626(10) 0.0558(10) 0.1155(14) 0.0237(10) -0.0157(10) -0.0154(8)
F1 0.0651(8) 0.0830(10) 0.293(2) 0.0710(12) -0.0194(11) 0.0132(7)
B1 0.0456(16) 0.0472(17) 0.187(4) 0.000 -0.031(2) 0.000

loop_
_atom_type_symbol
_atom_type_description
_atom_type_scat_dispersion_real
_atom_type_scat_dispersion_imag
_atom_type_scat_source
C C 0.0033 0.0016 'International Tables Vol C Tables 4.2.6.8 and 6.1.1.4'
H H 0.0000 0.0000 'International Tables Vol C Tables 4.2.6.8 and 6.1.1.4'
B B 0.0013 0.0007 'International Tables Vol C Tables 4.2.6.8 and 6.1.1.4'
N N 0.0061 0.0033 'International Tables Vol C Tables 4.2.6.8 and 6.1.1.4'
F F 0.0171 0.0103 'International Tables Vol C Tables 4.2.6.8 and 6.1.1.4'

loop_
_geom_angle_atom_site_label_1
_geom_angle_atom_site_label_2
_geom_angle_atom_site_label_3
_geom_angle
_geom_angle_site_symmetry_1
_geom_angle_site_symmetry_3
_geom_angle_publ_flag
C2 C1 C2 122.4(2) . 2_655 ?
C1 C2 C3 122.65(18) . . ?
C1 C2 C7 119.14(16) . . ?
C3 C2 C7 118.21(17) . . ?
C4 C3 C2 121.23(19) . . ?
C3 C4 C5 120.74(18) . . ?
C6 C5 C4 120.48(18) . . ?
C5 C6 C7 121.19(17) . . ?
C8 C7 C6 122.82(16) . . ?
C8 C7 C2 119.02(15) . . ?
C6 C7 C2 118.16(15) . . ?
C7 C8 C7 121.2(2) . 2_655 ?
C7 C8 C9 119.38(10) . . ?
C7 C8 C9 119.38(10) 2_655 . ?
C10 C9 C10 122.6(2) 2_655 . ?
C10 C9 C8 118.71(11) 2_655 . ?
C10 C9 C8 118.71(11) . . ?
C9 C10 N1 119.74(19) . . ?
C9 C10 C11 131.77(19) . . ?
N1 C10 C11 108.49(17) . . ?
C13 C11 C10 105.6(2) . . ?
C13 C11 C12 125.3(2) . . ?
C10 C11 C12 129.13(19) . . ?
C11 C13 C14 109.8(3) . . ?
N1 C14 C13 109.3(2) . . ?
N1 C14 C15 121.2(4) . . ?
C13 C14 C15 129.6(3) . . ?
C14 N1 C10 106.8(2) . . ?
C14 N1 B1 128.2(2) . . ?
C10 N1 B1 124.98(19) . . ?
F1 B1 F1 109.5(3) 2_655 . ?
F1 B1 N1 109.33(12) 2_655 2_655 ?
F1 B1 N1 110.33(9) . 2_655 ?
F1 B1 N1 110.34(9) 2_655 . ?
F1 B1 N1 109.33(12) . . ?
N1 B1 N1 108.0(2) 2_655 . ?

loop_
_geom_bond_atom_site_label_1
_geom_bond_atom_site_label_2
_geom_bond_distance
_geom_bond_site_symmetry_2
_geom_bond_publ_flag
C1 C2 1.389(2) . ?
C1 C2 1.389(2) 2_655 ?
C2 C3 1.429(3) . ?
C2 C7 1.433(2) . ?
C3 C4 1.347(3) . ?
C4 C5 1.405(3) . ?
C5 C6 1.356(2) . ?
C6 C7 1.425(2) . ?
C7 C8 1.4068(18) . ?
C8 C9 1.487(3) . ?
C9 C10 1.392(2) 2_655 ?
C9 C10 1.392(2) . ?
C10 N1 1.400(2) . ?
C10 C11 1.429(3) . ?
C11 C13 1.366(3) . ?
C11 C12 1.493(4) . ?
C13 C14 1.383(4) . ?
C14 N1 1.365(4) . ?
C14 C15 1.508(4) . ?
N1 B1 1.541(3) . ?
F1 B1 1.384(2) . ?
